data_2006873
loop_
_publ_author_name
'Hosomi, Hiroyuki'
'Ohba, Shigeru'
'Ito, Yoshikatsu'
'Nakabayashi, Hironari'

_publ_section_title
;
 Bis(2-methylbenzyl cyanide) Tetracyanobenzene
;
_journal_issue 12
_journal_name_full 'Acta Crystallographica Section C'
_journal_page_first IUC9700031
_journal_paper_doi 10.1107/S0108270197099253
_journal_volume 53
_journal_year 1997
_chemical_formula_moiety '2(C9 H9 N1), C10 H2 N4'
_chemical_formula_sum 'C28 H20 N6'
_chemical_formula_weight 440.51
_chemical_name_systematic
;
Bis(2-methylbenzylcyanide) Tetracyanobenzene
;
_space_group_IT_number 2
_symmetry_cell_setting triclinic
_symmetry_space_group_name_Hall '-P 1'
_symmetry_space_group_name_H-M 'P -1'
_atom_type_scat_source 'International Tables Vol.IV(1974)'
_cell_angle_alpha 103.400(10)
_cell_angle_beta 109.240(10)
_cell_angle_gamma 79.120(10)
_cell_formula_units_Z 1
_cell_length_a 8.3870(10)
_cell_length_b 10.7800(10)
_cell_length_c 7.2060(10)
_cell_measurement_reflns_used 25
_cell_measurement_temperature 298
_cell_measurement_theta_max 15.0
_cell_measurement_theta_min 14.3
_cell_volume 593.88(13)
_computing_cell_refinement
; AFC/MSC Diffractometer Control System
(Rigaku Corporation, 1993)
;
_computing_data_collection ' AFC/MSC Diffractometer Control System'
_computing_data_reduction 'local programs'
_computing_molecular_graphics CRYSTAN-GM
_computing_publication_material CRYSTAN-GM
_computing_structure_refinement CRYSTAN-GM
_computing_structure_solution ' CRYSTAN-GM (Edwards, Gilmore, Mackay & Stewart, 1996)'
_diffrn_measurement_device_type 'Rigaku AFC-5'
_diffrn_measurement_method \q-2\q
_diffrn_radiation_type 'Mo K\a'
_diffrn_radiation_wavelength 0.71073
_diffrn_reflns_av_R_equivalents 0.010
_diffrn_reflns_limit_h_max 10
_diffrn_reflns_limit_h_min 0
_diffrn_reflns_limit_k_max 14
_diffrn_reflns_limit_k_min -14
_diffrn_reflns_limit_l_max 9
_diffrn_reflns_limit_l_min -9
_diffrn_reflns_number 2913
_diffrn_reflns_theta_max 27.5
_diffrn_standards_decay_% 3.6
_diffrn_standards_interval_count 100
_diffrn_standards_number 3
_exptl_absorpt_coefficient_mu 0.076
_exptl_absorpt_correction_type none
_exptl_crystal_colour Colourless
_exptl_crystal_density_diffrn 1.232
_exptl_crystal_density_method 'not measured'
_exptl_crystal_description Plate-like
_exptl_crystal_F_000 230
_exptl_crystal_size_max 0.7
_exptl_crystal_size_mid 0.5
_exptl_crystal_size_min 0.3
_refine_diff_density_max 0.17
_refine_diff_density_min -0.39
_refine_ls_extinction_method None
_refine_ls_goodness_of_fit_obs 1.12
_refine_ls_hydrogen_treatment refall
_refine_ls_number_parameters 194
_refine_ls_number_reflns 1738
_refine_ls_R_factor_obs .057
_refine_ls_shift/esd_max 0.02
_refine_ls_shift/esd_mean 0.0050
_refine_ls_structure_factor_coef F
_refine_ls_weighting_details 'w=1/[\s ^2^(F) + 0.000225F^2^]'
_refine_ls_weighting_scheme calc
_refine_ls_wR_factor_obs .063
_reflns_number_observed 1738
_reflns_number_total 2728
_reflns_threshold_expression '|F~o~| > 3\s(|F~o~|)'
_cod_data_source_file qa0026.cif
_cod_data_source_block I
_cod_depositor_comments
;
The following automatic conversions were performed:
'_symmetry_cell_setting' value 'Triclinic' changed to 'triclinic'
according to '/home/saulius/struct/CIF-dictionaries/cif_core.dic'
dictionary named 'cif_core.dic' version 2.4.1 from 2010-06-29.

Automatic conversion script
Id: cif_fix_enum 1527 2010-12-29 10:47:43Z saulius 

The following automatic conversions were performed:

'_atom_site_thermal_displace_type' tag value 'Uij' was replaced with
'Uani' value 17 times.

Automatic conversion script
Id: cif_fix_values 1646 2011-03-28 12:23:43Z adriana 

The following automatic conversions were performed:

'_symmetry_cell_setting' value 'Triclinic' changed to 'triclinic'
according to /home/saulius/struct/CIF-dictionaries/cif_core.dic
dictionary named 'cif_core.dic' version 2.4.1 from 2010-06-29.

Automatic conversion script
Id: cif_fix_values 1715 2011-07-08 13:25:40Z adriana 
;
_cod_original_cell_volume 593.90(10)
_cod_original_sg_symbol_H-M 'P -1          '
_cod_database_code 2006873

loop_
_symmetry_equiv_pos_as_xyz
+X,+Y,+Z
-X,-Y,-Z

loop_
_atom_site_aniso_label
_atom_site_aniso_U_11
_atom_site_aniso_U_22
_atom_site_aniso_U_33
_atom_site_aniso_U_12
_atom_site_aniso_U_13
_atom_site_aniso_U_23
N1 .0765(7) .0836(8) .0750(7) -.0089(6) .0383(6) .0070(6)
N2 .0983(9) .0977(8) .0621(7) -.0235(7) .0334(6) -.0087(6)
N3 .1010(9) .0951(9) .1321(11) -.0095(7) .0715(9) .0128(8)
C4 .0555(7) .0450(6) .0526(6) -.0028(5) .0229(5) .0091(5)
C5 .0557(8) .0540(6) .0521(7) -.0104(6) .0169(6) .0048(5)
C6 .0625(7) .0459(6) .0479(6) -.0034(5) .0197(6) .0059(5)
C7 .0624(7) .0565(7) .0545(7) -.0076(6) .0212(6) .0066(5)
C8 .0646(8) .0643(7) .0561(7) -.0119(6) .0234(6) .0021(6)
C9 .0558(7) .0463(6) .0461(6) -.0027(5) .0160(5) .0103(5)
C10 .0615(8) .0570(7) .0560(7) -.0106(6) .0158(6) .0104(6)
C11 .0850(10) .0630(10) .0490(10) -.0090(10) .0130(10) .0040(10)
C12 .0930(10) .0660(10) .0600(10) .0050(10) .0360(10) .0140(10)
C13 .0622(8) .0674(8) .0869(10) .0011(7) .0358(8) .0229(7)
C14 .0531(7) .0537(7) .0596(7) -.0022(5) .0129(6) .0125(6)
C15 .0737(9) .0595(8) .0538(7) -.0057(7) .0234(6) .0077(6)
C16 .0814(9) .0621(8) .0702(8) .0003(7) .0393(8) .0086(6)
C17 .0620(10) .0830(10) .0920(10) -.0170(10) .0120(10) .0000(10)

loop_
_atom_site_label
_atom_site_fract_x
_atom_site_fract_y
_atom_site_fract_z
_atom_site_U_iso_or_equiv
_atom_site_thermal_displace_type
_atom_site_occupancy
N1 .37200(10) .44240(10) .2511(2) .0783(5) Uani 1.000
N2 .06700(10) .68820(10) 1.0567(2) .0895(6) Uani 1.000
N3 .7292(2) .17130(10) .2436(2) .1066(7) Uani 1.000
C4 .13030(10) .47990(10) .4138(2) .0509(4) Uani 1.000
C5 .1553(2) .54610(10) .6082(2) .0550(5) Uani 1.000
C6 .02500(10) .56680(10) .6943(2) .0533(4) Uani 1.000
C7 .26580(10) .45930(10) .3228(2) .0586(5) Uani 1.000
C8 .05010(10) .63530(10) .8971(2) .0630(5) Uani 1.000
C9 .39850(10) .14920(10) .4285(2) .0498(4) Uani 1.000
C10 .4959(2) .22680(10) .5912(2) .0586(5) Uani 1.000
C11 .4415(2) .27700(10) .7580(2) .0688(6) Uani 1.000
C12 .2895(2) .25060(10) .7612(2) .0731(6) Uani 1.000
C13 .1918(2) .17350(10) .6000(2) .0695(6) Uani 1.000
C14 .24460(10) .12030(10) .4309(2) .0567(5) Uani 1.000
C15 .4559(2) .09360(10) .2430(2) .0633(6) Uani 1.000
C16 .6101(2) .13740(10) .2457(2) .0714(6) Uani 1.000
C17 .1373(2) .0347(2) .2583(3) .0841(8) Uani 1.000
H5 .2590(10) .5781(9) .6770(10) .049(3) Uiso 1.000
H10 .6020(10) .2490(10) .5920(10) .063(3) Uiso 1.000
H11 .512(2) .3290(10) .870(2) .085(4) Uiso 1.000
H12 .246(2) .2840(10) .876(2) .106(5) Uiso 1.000
H13 .0900(10) .1550(10) .601(2) .076(4) Uiso 1.000
H15A .4770(10) .0020(10) .223(2) .069(3) Uiso 1.000
H15B .3610(10) .1150(10) .121(2) .083(4) Uiso 1.000
H17A .196(2) -.048(2) .222(2) .125(6) Uiso 1.000
H17B .107(2) .0710(10) .135(2) .126(6) Uiso 1.000
H17C .034(2) .0260(10) .279(2) .121(6) Uiso 1.000

loop_
_geom_angle_atom_site_label_1
_geom_angle_atom_site_label_2
_geom_angle_atom_site_label_3
_geom_angle_site_symmetry_1
_geom_angle_site_symmetry_3
_geom_angle
_geom_angle_publ_flag
C5 C4 C6 . 2_566 120.20(10) yes
C5 C4 C7 . . 119.70(10) no
C6 C4 C7 2_566 . 120.20(10) no
C4 C5 C6 . . 119.60(10) yes
C4 C6 C5 2_566 . 120.20(10) yes
C4 C6 C8 2_566 . 119.80(10) no
C5 C6 C8 . . 120.00(10) no
N1 C7 C4 . . 179.6(2) yes
N2 C8 C6 . . 178.6(2) yes
C10 C9 C14 . . 120.30(10) no
C10 C9 C15 . . 121.30(10) no
C14 C9 C15 . . 118.30(10) no
C9 C10 C11 . . 120.6(2) no
C10 C11 C12 . . 119.6(2) no
C11 C12 C13 . . 120.2(2) no
C12 C13 C14 . . 121.4(2) no
C9 C14 C13 . . 117.9(2) no
C9 C14 C17 . . 121.7(2) no
C13 C14 C17 . . 120.4(2) no
C9 C15 C16 . . 114.8(2) yes
N3 C16 C15 . . 178.6(2) yes
C4 C5 H5 . . 119.0(6) no
C6 C5 H5 . . 121.3(6) no
C9 C10 H10 . . 121.7(7) no
C11 C10 H10 . . 117.7(7) no
C10 C11 H11 . . 119.3(8) no
C12 C11 H11 . . 121.1(8) no
C11 C12 H12 . . 122.3(8) no
C13 C12 H12 . . 117.5(8) no
C12 C13 H13 . . 120.8(8) no
C14 C13 H13 . . 117.8(8) no
C9 C15 H15A . . 111.7(7) no
C9 C15 H15B . . 109.0(7) no
C16 C15 H15A . . 106.1(7) no
C16 C15 H15B . . 109.0(7) no
H15A C15 H15B . . 105.9(9) no
C14 C17 H17A . . 113.9(9) no
C14 C17 H17B . . 109.9(9) no
C14 C17 H17C . . 112.3(9) no
H17A C17 H17B . . 101.9(13) no
H17A C17 H17C . . 110.6(12) no
H17B C17 H17C . . 107.6(12) no

loop_
_geom_bond_atom_site_label_1
_geom_bond_atom_site_label_2
_geom_bond_site_symmetry_1
_geom_bond_site_symmetry_2
_geom_bond_distance
_geom_bond_publ_flag
N1 C7 . . 1.137(2) yes
N2 C8 . . 1.134(2) yes
N3 C16 . . 1.132(2) yes
C4 C5 . . 1.384(2) yes
C4 C6 . 2_566 1.398(2) yes
C4 C7 . . 1.449(2) yes
C5 C6 . . 1.386(2) yes
C6 C8 . . 1.443(2) yes
C9 C10 . . 1.383(2) no
C9 C14 . . 1.390(2) no
C9 C15 . . 1.524(2) yes
C10 C11 . . 1.383(2) no
C11 C12 . . 1.366(2) no
C12 C13 . . 1.376(2) no
C13 C14 . . 1.395(2) no
C14 C17 . . 1.501(2) no
C15 C16 . . 1.451(2) yes
C5 H5 . . .931(10) no
C10 H10 . . .965(10) no
C11 H11 . . .957(13) no
C12 H12 . . .977(14) no
C13 H13 . . .918(11) no
C15 H15A . . .952(12) no
C15 H15B . . 1.011(12) no
C17 H17A . . .954(16) no
C17 H17B . . .988(16) no
C17 H17C . . .955(15) no
